data_2204360
loop_
_publ_author_name
'Li, Yan-Ping'
'Yang, Pin'
'Huang, Zi-Xiang'
'Xie, Fu-Xin'

_publ_section_title
;[\m-<i>N,N</i>'-Bis(2-aminoethyl)ethanediamido(2--)-\k^6^<i>N</i>,<i>N</i>',<i>O</i>:<i>O</i>',<i>N</i>'',<i>N</i>''']bis[(1<i>H</i>-imidazole-\k<i>N</i>^3^)copper(II)]
 diperchlorate
;
_journal_issue 10
_journal_name_full 'Acta Crystallographica Section E'
_journal_page_first m1425
_journal_page_last m1427
_journal_paper_doi 10.1107/S160053680402183X
_journal_volume 60
_journal_year 2004
_chemical_formula_iupac '[Cu2 C12 H20 N8 O2] , 2Cl O4'
_chemical_formula_moiety 'C12 H20 Cl2 Cu2 N8 O10'
_chemical_formula_sum 'C12 H20 Cl2 Cu2 N8 O10'
_chemical_formula_weight 634.34
_chemical_name_common
;
[N,N'-ethylenediamide-bis(2-aminoethyl)]bis(imidazole)
dicopper(II) diperchlorate
;
_chemical_name_systematic
;
[N,N'-ethylenediamide-bis(2-aminoethyl)]bis(imidazole)
dicopper(II) diperchlorate
;
_space_group_IT_number 14
_symmetry_cell_setting monoclinic
_symmetry_space_group_name_Hall '-P 2yn'
_symmetry_space_group_name_H-M 'P 1 21/n 1'
_atom_sites_solution_hydrogens geom
_atom_sites_solution_primary direct
_atom_sites_solution_secondary difmap
_audit_creation_method SHELXL-97
_cell_angle_alpha 90.00
_cell_angle_beta 114.741(12)
_cell_angle_gamma 90.00
_cell_formula_units_Z 2
_cell_length_a 8.7884(15)
_cell_length_b 13.765(3)
_cell_length_c 10.2773(12)
_cell_measurement_reflns_used 25
_cell_measurement_temperature 293(2)
_cell_measurement_theta_max 18.88
_cell_measurement_theta_min 13.64
_cell_volume 1129.1(4)
_computing_cell_refinement 'CAD-4 Software'
_computing_data_collection 'CAD-4 Software (Enraf-Nonius, 1989)'
_computing_data_reduction 'MolEN (Fair, 1990)'
_computing_molecular_graphics 'SHELXTL (Sheldrick, 1997b)'
_computing_publication_material 'SHELXTL '
_computing_structure_refinement 'SHELXL97 (Sheldrick, 1997a)'
_computing_structure_solution 'SHELXS97 (Sheldrick, 1997a)'
_diffrn_ambient_temperature 293(2)
_diffrn_measured_fraction_theta_full 0.977
_diffrn_measured_fraction_theta_max 0.977
_diffrn_measurement_device_type 'Enraf-Nonius CAD4'
_diffrn_measurement_method \w/2\q
_diffrn_radiation_monochromator graphite
_diffrn_radiation_source 'fine-focus sealed tube'
_diffrn_radiation_type MoK\a
_diffrn_radiation_wavelength 0.71073
_diffrn_reflns_av_R_equivalents 0.0379
_diffrn_reflns_av_sigmaI/netI 0.0157
_diffrn_reflns_limit_h_max 10
_diffrn_reflns_limit_h_min 0
_diffrn_reflns_limit_k_max 16
_diffrn_reflns_limit_k_min 0
_diffrn_reflns_limit_l_max 11
_diffrn_reflns_limit_l_min -12
_diffrn_reflns_number 2294
_diffrn_reflns_theta_full 25.95
_diffrn_reflns_theta_max 25.95
_diffrn_reflns_theta_min 2.97
_diffrn_standards_decay_% 1.0
_diffrn_standards_interval_count 300
_diffrn_standards_interval_time 120
_diffrn_standards_number 3
_exptl_absorpt_coefficient_mu 2.187
_exptl_absorpt_correction_T_max 0.335
_exptl_absorpt_correction_T_min 0.291
_exptl_absorpt_correction_type multi-scan
_exptl_absorpt_process_details '(SADABS; Sheldrick, 1996)'
_exptl_crystal_colour blue
_exptl_crystal_density_diffrn 1.866
_exptl_crystal_density_method 'not measured'
_exptl_crystal_description block
_exptl_crystal_F_000 640
_exptl_crystal_size_max 0.60
_exptl_crystal_size_mid 0.50
_exptl_crystal_size_min 0.50
_refine_diff_density_max 0.773
_refine_diff_density_min -0.413
_refine_ls_extinction_coef 0.060(4)
_refine_ls_extinction_expression Fc^*^=kFc[1+0.001xFc^2^\l^3^/sin(2\q)]^-1/4^
_refine_ls_extinction_method SHELXL97
_refine_ls_goodness_of_fit_ref 1.060
_refine_ls_hydrogen_treatment constr
_refine_ls_matrix_type full
_refine_ls_number_parameters 155
_refine_ls_number_reflns 2154
_refine_ls_number_restraints 0
_refine_ls_restrained_S_all 1.060
_refine_ls_R_factor_all 0.0309
_refine_ls_R_factor_gt 0.0293
_refine_ls_shift/su_max 0.000
_refine_ls_shift/su_mean 0.000
_refine_ls_structure_factor_coef Fsqd
_refine_ls_weighting_details 'calc w = 1/[\s^2^(Fo^2^)+(0.0425P)^2^+0.9241P] where P = (Fo^2^+2Fc^2^)/3'
_refine_ls_weighting_scheme calc
_refine_ls_wR_factor_gt 0.0755
_refine_ls_wR_factor_ref 0.0766
_reflns_number_gt 2058
_reflns_number_total 2154
_reflns_threshold_expression I>2\s(I)
_cod_data_source_file lh6262.cif
_cod_data_source_block I
_cod_depositor_comments
;
The following automatic conversions were performed:
'_symmetry_cell_setting' value 'Monoclinic' changed to 'monoclinic'
according to '/home/saulius/struct/CIF-dictionaries/cif_core.dic'
dictionary named 'cif_core.dic' version 2.4.1 from 2010-06-29.

Automatic conversion script
Id: cif_fix_enum 1527 2010-12-29 10:47:43Z saulius 

The following automatic conversions were performed:

'_symmetry_cell_setting' value 'Monoclinic' changed to 'monoclinic'
according to /home/saulius/struct/CIF-dictionaries/cif_core.dic
dictionary named 'cif_core.dic' version 2.4.1 from 2010-06-29.

Automatic conversion script
Id: cif_fix_values 1715 2011-07-08 13:25:40Z adriana 
;
_cod_original_sg_symbol_H-M 'P 21/n'
_cod_database_code 2204360
_cod_database_fobs_code 2204360

loop_
_symmetry_equiv_pos_as_xyz
'x, y, z'
'-x+1/2, y+1/2, -z+1/2'
'-x, -y, -z'
'x-1/2, -y-1/2, z-1/2'

loop_
_atom_site_label
_atom_site_fract_x
_atom_site_fract_y
_atom_site_fract_z
_atom_site_U_iso_or_equiv
_atom_site_adp_type
_atom_site_calc_flag
_atom_site_refinement_flags
_atom_site_occupancy
_atom_site_type_symbol
Cu 0.23315(3) 0.10063(2) 0.19970(3) 0.02772(15) Uani d . 1 Cu
Cl 0.07268(7) 0.35787(4) 0.24939(6) 0.03650(19) Uani d . 1 Cl
O -0.1626(2) -0.07167(13) 0.00895(17) 0.0306(4) Uani d . 1 O
O1 0.0969(3) 0.43705(19) 0.1715(3) 0.0680(7) Uani d . 1 O
O2 -0.0675(3) 0.3811(2) 0.2798(3) 0.0739(7) Uani d . 1 O
O3 0.0330(3) 0.27124(16) 0.1643(2) 0.0579(6) Uani d . 1 O
O4 0.2184(3) 0.34287(16) 0.3802(2) 0.0559(6) Uani d . 1 O
N1 0.0387(2) 0.02667(14) 0.1743(2) 0.0280(4) Uani d . 1 N
N2 0.2527(3) 0.11431(16) 0.4018(2) 0.0333(5) Uani d . 1 N
H2A 0.3309 0.0731 0.4603 0.040 Uiso calc R 1 H
H2D 0.2838 0.1753 0.4335 0.040 Uiso calc R 1 H
N3 0.4364(3) 0.16672(16) 0.2182(2) 0.0346(5) Uani d . 1 N
N4 0.6528(3) 0.2618(2) 0.2876(3) 0.0511(6) Uani d . 1 N
H4A 0.7240 0.3059 0.3342 0.061 Uiso calc R 1 H
C1 -0.0379(3) -0.01392(15) 0.0517(2) 0.0243(4) Uani d . 1 C
C2 0.0047(3) 0.0108(2) 0.2990(3) 0.0370(6) Uani d . 1 C
H2B 0.0492 -0.0515 0.3424 0.044 Uiso calc R 1 H
H2C -0.1151 0.0113 0.2720 0.044 Uiso calc R 1 H
C3 0.0885(4) 0.0921(2) 0.4026(3) 0.0458(7) Uani d . 1 C
H3A 0.0181 0.1495 0.3754 0.055 Uiso calc R 1 H
H3B 0.1041 0.0732 0.4983 0.055 Uiso calc R 1 H
C4 0.5204(4) 0.2354(2) 0.3091(3) 0.0454(7) Uani d . 1 C
H4B 0.4907 0.2617 0.3786 0.054 Uiso calc R 1 H
C5 0.6567(3) 0.2067(2) 0.1787(3) 0.0487(7) Uani d . 1 C
H5A 0.7367 0.2089 0.1417 0.058 Uiso calc R 1 H
C6 0.5214(3) 0.1485(2) 0.1357(3) 0.0422(6) Uani d . 1 C
H6A 0.4906 0.1033 0.0619 0.051 Uiso calc R 1 H

loop_
_atom_site_aniso_label
_atom_site_aniso_U_11
_atom_site_aniso_U_22
_atom_site_aniso_U_33
_atom_site_aniso_U_12
_atom_site_aniso_U_13
_atom_site_aniso_U_23
Cu 0.0252(2) 0.0322(2) 0.0236(2) -0.00950(10) 0.00814(13) -0.00460(10)
Cl 0.0312(3) 0.0332(3) 0.0369(3) -0.0074(2) 0.0061(2) 0.0049(2)
O 0.0291(8) 0.0363(9) 0.0246(8) -0.0126(7) 0.0094(7) -0.0021(7)
O1 0.0644(15) 0.0603(14) 0.0607(14) -0.0244(12) 0.0079(12) 0.0242(12)
O2 0.0516(14) 0.0915(19) 0.0845(19) -0.0082(13) 0.0344(14) -0.0105(16)
O3 0.0655(14) 0.0429(12) 0.0462(12) -0.0018(10) 0.0046(10) -0.0045(9)
O4 0.0489(12) 0.0552(13) 0.0410(11) -0.0049(10) -0.0034(9) 0.0054(10)
N1 0.0274(9) 0.0332(10) 0.0220(9) -0.0069(8) 0.0089(8) -0.0012(8)
N2 0.0352(11) 0.0344(11) 0.0257(10) -0.0053(8) 0.0082(8) -0.0056(8)
N3 0.0299(10) 0.0370(11) 0.0345(11) -0.0111(8) 0.0111(8) -0.0066(9)
N4 0.0402(13) 0.0508(14) 0.0541(15) -0.0235(11) 0.0116(11) -0.0065(12)
C1 0.0228(10) 0.0240(10) 0.0226(10) -0.0017(8) 0.0061(8) 0.0022(8)
C2 0.0401(13) 0.0446(14) 0.0280(12) -0.0128(11) 0.0160(10) -0.0022(10)
C3 0.0541(17) 0.0536(17) 0.0356(14) -0.0119(13) 0.0246(13) -0.0081(12)
C4 0.0423(14) 0.0464(16) 0.0459(15) -0.0183(12) 0.0170(12) -0.0142(13)
C5 0.0340(14) 0.0619(18) 0.0530(17) -0.0102(13) 0.0211(12) 0.0075(14)
C6 0.0384(14) 0.0487(16) 0.0420(14) -0.0087(12) 0.0192(12) -0.0071(12)

loop_
_atom_type_symbol
_atom_type_description
_atom_type_scat_dispersion_real
_atom_type_scat_dispersion_imag
_atom_type_scat_source
C C 0.0033 0.0016 'International Tables Vol C Tables 4.2.6.8 and 6.1.1.4'
H H 0.0000 0.0000 'International Tables Vol C Tables 4.2.6.8 and 6.1.1.4'
N N 0.0061 0.0033 'International Tables Vol C Tables 4.2.6.8 and 6.1.1.4'
O O 0.0106 0.0060 'International Tables Vol C Tables 4.2.6.8 and 6.1.1.4'
Cl Cl 0.1484 0.1585 'International Tables Vol C Tables 4.2.6.8 and 6.1.1.4'
Cu Cu 0.3201 1.2651 'International Tables Vol C Tables 4.2.6.8 and 6.1.1.4'

loop_
_geom_angle_atom_site_label_1
_geom_angle_atom_site_label_2
_geom_angle_atom_site_label_3
_geom_angle_site_symmetry_1
_geom_angle_site_symmetry_3
_geom_angle
_geom_angle_publ_flag
N1 Cu N3 . . 175.16(9) y
N1 Cu O . 3 83.63(7) y
N3 Cu O . 3 93.33(8) y
N1 Cu N2 . . 82.91(8) y
N3 Cu N2 . . 100.18(9) y
O Cu N2 3 . 166.48(8) y
O1 Cl O2 . . 107.34(19) ?
O1 Cl O4 . . 110.71(14) ?
O2 Cl O4 . . 109.96(17) ?
O1 Cl O3 . . 110.53(16) ?
O2 Cl O3 . . 107.95(16) ?
O4 Cl O3 . . 110.26(13) ?
C1 O Cu . 3 109.23(13) ?
C1 N1 C2 . . 125.82(19) ?
C1 N1 Cu . . 116.02(15) ?
C2 N1 Cu . . 117.60(15) ?
C3 N2 Cu . . 108.85(16) ?
C3 N2 H2A . . 109.9 ?
Cu N2 H2A . . 109.9 ?
C3 N2 H2D . . 109.9 ?
Cu N2 H2D . . 109.9 ?
H2A N2 H2D . . 108.3 ?
C4 N3 C6 . . 106.4(2) ?
C4 N3 Cu . . 128.73(19) ?
C6 N3 Cu . . 124.90(18) ?
C4 N4 C5 . . 108.1(2) ?
C4 N4 H4A . . 126.0 ?
C5 N4 H4A . . 126.0 ?
O C1 N1 . . 129.3(2) ?
O C1 C1 . 3 118.7(2) ?
N1 C1 C1 . 3 111.9(2) ?
N1 C2 C3 . . 106.9(2) ?
N1 C2 H2B . . 110.3 ?
C3 C2 H2B . . 110.3 ?
N1 C2 H2C . . 110.3 ?
C3 C2 H2C . . 110.3 ?
H2B C2 H2C . . 108.6 ?
N2 C3 C2 . . 109.9(2) ?
N2 C3 H3A . . 109.7 ?
C2 C3 H3A . . 109.7 ?
N2 C3 H3B . . 109.7 ?
C2 C3 H3B . . 109.7 ?
H3A C3 H3B . . 108.2 ?
N3 C4 N4 . . 110.5(3) ?
N3 C4 H4B . . 124.8 ?
N4 C4 H4B . . 124.8 ?
C6 C5 N4 . . 106.2(2) ?
C6 C5 H5A . . 126.9 ?
N4 C5 H5A . . 126.9 ?
C5 C6 N3 . . 108.9(3) ?
C5 C6 H6A . . 125.5 ?
N3 C6 H6A . . 125.5 ?

loop_
_geom_bond_atom_site_label_1
_geom_bond_atom_site_label_2
_geom_bond_site_symmetry_2
_geom_bond_distance
_geom_bond_publ_flag
Cu N1 . 1.9107(19) y
Cu N3 . 1.942(2) y
Cu O 3 2.0071(16) y
Cu N2 . 2.020(2) y
Cl O1 . 1.420(2) y
Cl O2 . 1.428(3) y
Cl O4 . 1.431(2) y
Cl O3 . 1.433(2) y
O C1 . 1.274(3) ?
O Cu 3 2.0071(16) ?
N1 C1 . 1.281(3) ?
N1 C2 . 1.450(3) ?
N2 C3 . 1.478(4) ?
N2 H2A . 0.9000 ?
N2 H2D . 0.9000 ?
N3 C4 . 1.317(3) ?
N3 C6 . 1.367(3) ?
N4 C4 . 1.322(4) ?
N4 C5 . 1.364(4) ?
N4 H4A . 0.8600 ?
C1 C1 3 1.521(4) ?
C2 C3 . 1.508(4) ?
C2 H2B . 0.9700 ?
C2 H2C . 0.9700 ?
C3 H3A . 0.9700 ?
C3 H3B . 0.9700 ?
C4 H4B . 0.9300 ?
C5 C6 . 1.346(4) ?
C5 H5A . 0.9300 ?
C6 H6A . 0.9300 ?

loop_
_geom_hbond_atom_site_label_D
_geom_hbond_atom_site_label_H
_geom_hbond_atom_site_label_A
_geom_hbond_site_symmetry_A
_geom_hbond_distance_DH
_geom_hbond_distance_HA
_geom_hbond_distance_DA
_geom_hbond_angle_DHA
_geom_hbond_publ_flag
N2 H2D O4 . 0.90 2.39 3.159(3) 144.2 y
N2 H2A O1 4_666 0.90 2.44 3.212(3) 144.1 y
